data_4106783
loop_
_publ_author_name
'Annemarie Sch\"afer'
'Wolfgang Saak'
'Detlev Haase'
'Thomas M\"uller'

_publ_section_title
;
 Persistent Dialkyl(silyl)stannylium Ions
;
_journal_name_full 'Journal of the American Chemical Society'
_journal_page_first 14562
_journal_page_last 14565
_journal_paper_doi 10.1021/ja206338u
_journal_volume 133
_journal_year 2011
_chemical_formula_sum 'C52.5 H65 B F20 Si5 Sn'
_chemical_formula_weight 1345.99
_chemical_name_systematic
; 
 ? 
;
_space_group_IT_number 14
_symmetry_cell_setting monoclinic
_symmetry_space_group_name_Hall '-P 2yn'
_symmetry_space_group_name_H-M 'P 1 21/n 1'
_atom_sites_solution_hydrogens geom
_atom_sites_solution_primary direct
_atom_sites_solution_secondary difmap
_audit_creation_method SHELXL-97
_cell_angle_alpha 90.00
_cell_angle_beta 108.4890(10)
_cell_angle_gamma 90.00
_cell_formula_units_Z 4
_cell_length_a 15.8702(4)
_cell_length_b 21.1514(5)
_cell_length_c 18.8102(5)
_cell_measurement_reflns_used 9691
_cell_measurement_temperature 153(2)
_cell_measurement_theta_max 35.05
_cell_measurement_theta_min 2.76
_cell_volume 5988.2(3)
_computing_cell_refinement 'Bruker SAINT'
_computing_data_collection 'Bruker APEX2'
_computing_data_reduction 'Bruker SAINT'
_computing_molecular_graphics 'Diamond (Crystal Impact, 2010)'
_computing_publication_material 'SHELX-97 (Sheldrick, 2008)'
_computing_structure_refinement 'SHELXL-97 (Sheldrick, 2008)'
_computing_structure_solution 'SHELXS-97 (Sheldrick, 2008)'
_diffrn_ambient_temperature 153(2)
_diffrn_measured_fraction_theta_full 0.997
_diffrn_measured_fraction_theta_max 0.997
_diffrn_measurement_device_type 'Bruker APEX-II CCD'
_diffrn_measurement_method '\f and \w scans'
_diffrn_radiation_monochromator graphite
_diffrn_radiation_source 'fine-focus sealed tube'
_diffrn_radiation_type MoK\a
_diffrn_radiation_wavelength 0.71073
_diffrn_reflns_av_R_equivalents 0.0251
_diffrn_reflns_av_sigmaI/netI 0.0130
_diffrn_reflns_limit_h_max 25
_diffrn_reflns_limit_h_min -25
_diffrn_reflns_limit_k_max 34
_diffrn_reflns_limit_k_min -34
_diffrn_reflns_limit_l_max 30
_diffrn_reflns_limit_l_min -30
_diffrn_reflns_number 253257
_diffrn_reflns_theta_full 35.08
_diffrn_reflns_theta_max 35.08
_diffrn_reflns_theta_min 2.03
_exptl_absorpt_coefficient_mu 0.624
_exptl_absorpt_correction_T_max 0.7214
_exptl_absorpt_correction_T_min 0.6942
_exptl_absorpt_correction_type numerical
_exptl_absorpt_process_details 'Bruker SAINT'
_exptl_crystal_colour yellow
_exptl_crystal_density_diffrn 1.493
_exptl_crystal_description block
_exptl_crystal_F_000 2740
_exptl_crystal_size_max 0.63
_exptl_crystal_size_mid 0.61
_exptl_crystal_size_min 0.56
_refine_diff_density_max 1.179
_refine_diff_density_min -0.836
_refine_diff_density_rms 0.069
_refine_ls_extinction_method none
_refine_ls_goodness_of_fit_ref 1.116
_refine_ls_hydrogen_treatment constr
_refine_ls_matrix_type full
_refine_ls_number_parameters 714
_refine_ls_number_reflns 26437
_refine_ls_number_restraints 0
_refine_ls_restrained_S_all 1.116
_refine_ls_R_factor_all 0.0393
_refine_ls_R_factor_gt 0.0275
_refine_ls_shift/su_max 0.008
_refine_ls_shift/su_mean 0.000
_refine_ls_structure_factor_coef Fsqd
_refine_ls_weighting_details 'calc w=1/[\s^2^(Fo^2^)+(0.0315P)^2^+3.1012P] where P=(Fo^2^+2Fc^2^)/3'
_refine_ls_weighting_scheme calc
_refine_ls_wR_factor_gt 0.0682
_refine_ls_wR_factor_ref 0.0790
_reflns_number_gt 22319
_reflns_number_total 26437
_reflns_threshold_expression >2sigma(I)
_cod_data_source_file ja206338u_si_002.cif
_cod_data_source_block AS1280
_cod_original_formula_sum 'C52.50 H65 B F20 Si5 Sn'
_cod_database_code 4106783

loop_
_symmetry_equiv_pos_as_xyz
'x, y, z'
'-x+1/2, y+1/2, -z+1/2'
'-x, -y, -z'
'x-1/2, -y-1/2, z-1/2'

loop_
_atom_site_label
_atom_site_type_symbol
_atom_site_fract_x
_atom_site_fract_y
_atom_site_fract_z
_atom_site_U_iso_or_equiv
_atom_site_adp_type
_atom_site_occupancy
_atom_site_symmetry_multiplicity
_atom_site_calc_flag
_atom_site_refinement_flags
_atom_site_disorder_assembly
_atom_site_disorder_group
Si5 Si 0.32741(2) 0.887426(15) 0.302943(18) 0.01962(5) Uani 1 1 d . . .
Si1 Si 0.03152(2) 0.890797(17) 0.083981(18) 0.02279(6) Uani 1 1 d . . .
Si2 Si 0.08217(2) 0.748014(18) 0.12325(2) 0.02593(6) Uani 1 1 d . . .
Si3 Si 0.04137(2) 0.887819(17) 0.36653(2) 0.02520(6) Uani 1 1 d . . .
Si4 Si 0.12339(2) 0.751689(18) 0.40940(2) 0.02539(6) Uani 1 1 d . . .
Sn1 Sn 0.160968(4) 0.842978(3) 0.265303(4) 0.01766(2) Uani 1 1 d . . .
C1 C 0.05570(7) 0.82786(5) 0.16054(6) 0.02019(17) Uani 1 1 d . . .
C2 C -0.02478(7) 0.82043(6) 0.19142(6) 0.02148(18) Uani 1 1 d . . .
H2A H -0.0458 0.8630 0.1998 0.026 Uiso 1 1 calc R . .
H2B H -0.0741 0.7990 0.1531 0.026 Uiso 1 1 calc R . .
C3 C -0.00199(7) 0.78261(5) 0.26510(6) 0.02155(18) Uani 1 1 d . . .
H3A H 0.0125 0.7386 0.2553 0.026 Uiso 1 1 calc R . .
H3B H -0.0550 0.7813 0.2821 0.026 Uiso 1 1 calc R . .
C4 C 0.07811(7) 0.81097(5) 0.32948(6) 0.02076(18) Uani 1 1 d . . .
C5 C -0.00578(10) 0.96783(7) 0.11239(8) 0.0332(3) Uani 1 1 d . . .
H5A H -0.0237 0.9963 0.0691 0.050 Uiso 1 1 calc R . .
H5B H 0.0431 0.9870 0.1523 0.050 Uiso 1 1 calc R . .
H5C H -0.0563 0.9606 0.1307 0.050 Uiso 1 1 calc R . .
C6 C 0.13077(9) 0.90782(8) 0.05333(8) 0.0327(3) Uani 1 1 d . . .
H6A H 0.1215 0.8897 0.0035 0.049 Uiso 1 1 calc R . .
H6B H 0.1838 0.8890 0.0891 0.049 Uiso 1 1 calc R . .
H6C H 0.1388 0.9537 0.0514 0.049 Uiso 1 1 calc R . .
C7 C -0.06330(10) 0.86291(8) 0.00239(8) 0.0363(3) Uani 1 1 d . . .
H7A H -0.1155 0.8558 0.0185 0.054 Uiso 1 1 calc R . .
H7B H -0.0468 0.8233 -0.0169 0.054 Uiso 1 1 calc R . .
H7C H -0.0772 0.8950 -0.0372 0.054 Uiso 1 1 calc R . .
C8 C 0.13589(13) 0.75315(9) 0.04834(9) 0.0431(4) Uani 1 1 d . . .
H8A H 0.1459 0.7105 0.0325 0.065 Uiso 1 1 calc R . .
H8B H 0.1929 0.7752 0.0678 0.065 Uiso 1 1 calc R . .
H8C H 0.0971 0.7765 0.0054 0.065 Uiso 1 1 calc R . .
C9 C -0.02253(12) 0.70135(8) 0.08607(9) 0.0398(3) Uani 1 1 d . . .
H9A H -0.0620 0.7223 0.0414 0.060 Uiso 1 1 calc R . .
H9B H -0.0521 0.6985 0.1245 0.060 Uiso 1 1 calc R . .
H9C H -0.0084 0.6587 0.0728 0.060 Uiso 1 1 calc R . .
C10 C 0.16065(11) 0.70103(8) 0.20090(9) 0.0387(3) Uani 1 1 d . . .
H10A H 0.1742 0.6608 0.1810 0.058 Uiso 1 1 calc R . .
H10B H 0.1331 0.6927 0.2398 0.058 Uiso 1 1 calc R . .
H10C H 0.2157 0.7250 0.2225 0.058 Uiso 1 1 calc R . .
C11 C 0.05199(11) 0.95824(7) 0.30849(8) 0.0336(3) Uani 1 1 d . . .
H11A H 0.0486 0.9972 0.3356 0.050 Uiso 1 1 calc R . .
H11B H 0.0037 0.9576 0.2607 0.050 Uiso 1 1 calc R . .
H11C H 0.1092 0.9565 0.2990 0.050 Uiso 1 1 calc R . .
C12 C -0.07770(11) 0.88222(8) 0.36048(11) 0.0424(4) Uani 1 1 d . . .
H12A H -0.0879 0.8425 0.3833 0.064 Uiso 1 1 calc R . .
H12B H -0.1148 0.8833 0.3078 0.064 Uiso 1 1 calc R . .
H12C H -0.0931 0.9179 0.3872 0.064 Uiso 1 1 calc R . .
C13 C 0.11040(13) 0.90876(8) 0.46405(8) 0.0422(4) Uani 1 1 d . . .
H13A H 0.0894 0.9488 0.4785 0.063 Uiso 1 1 calc R . .
H13B H 0.1727 0.9131 0.4662 0.063 Uiso 1 1 calc R . .
H13C H 0.1053 0.8753 0.4985 0.063 Uiso 1 1 calc R . .
C14 C 0.14471(12) 0.67089(8) 0.37836(9) 0.0384(3) Uani 1 1 d . . .
H14A H 0.1556 0.6414 0.4205 0.058 Uiso 1 1 calc R . .
H14B H 0.1968 0.6722 0.3611 0.058 Uiso 1 1 calc R . .
H14C H 0.0928 0.6568 0.3372 0.058 Uiso 1 1 calc R . .
C15 C 0.23319(10) 0.77617(9) 0.47668(9) 0.0407(3) Uani 1 1 d . . .
H15A H 0.2554 0.7429 0.5143 0.061 Uiso 1 1 calc R . .
H15B H 0.2259 0.8155 0.5017 0.061 Uiso 1 1 calc R . .
H15C H 0.2757 0.7829 0.4493 0.061 Uiso 1 1 calc R . .
C16 C 0.03833(11) 0.74093(7) 0.45780(9) 0.0356(3) Uani 1 1 d . . .
H16A H -0.0162 0.7238 0.4224 0.053 Uiso 1 1 calc R . .
H16B H 0.0255 0.7818 0.4766 0.053 Uiso 1 1 calc R . .
H16C H 0.0610 0.7116 0.4998 0.053 Uiso 1 1 calc R . .
C17 C 0.40094(8) 0.81891(6) 0.29750(7) 0.0250(2) Uani 1 1 d . . .
H17 H 0.4629 0.8357 0.3174 0.030 Uiso 1 1 calc R . .
C18 C 0.39763(10) 0.76374(7) 0.34930(8) 0.0330(3) Uani 1 1 d . . .
H18A H 0.3394 0.7431 0.3310 0.049 Uiso 1 1 calc R . .
H18B H 0.4072 0.7797 0.4002 0.049 Uiso 1 1 calc R . .
H18C H 0.4442 0.7331 0.3499 0.049 Uiso 1 1 calc R . .
C19 C 0.39092(12) 0.79643(8) 0.21790(9) 0.0378(3) Uani 1 1 d . . .
H19A H 0.4355 0.7639 0.2198 0.057 Uiso 1 1 calc R . .
H19B H 0.3995 0.8322 0.1879 0.057 Uiso 1 1 calc R . .
H19C H 0.3313 0.7788 0.1951 0.057 Uiso 1 1 calc R . .
C20 C 0.32611(8) 0.94758(6) 0.22901(7) 0.0252(2) Uani 1 1 d . . .
H20 H 0.3126 0.9240 0.1806 0.030 Uiso 1 1 calc R . .
C21 C 0.25625(11) 0.99987(7) 0.21632(9) 0.0368(3) Uani 1 1 d . . .
H21A H 0.2699 1.0268 0.2610 0.055 Uiso 1 1 calc R . .
H21B H 0.1974 0.9809 0.2069 0.055 Uiso 1 1 calc R . .
H21C H 0.2567 1.0255 0.1730 0.055 Uiso 1 1 calc R . .
C22 C 0.41876(10) 0.97653(9) 0.24406(9) 0.0404(4) Uani 1 1 d . . .
H22A H 0.4192 1.0031 0.2015 0.061 Uiso 1 1 calc R . .
H22B H 0.4627 0.9426 0.2506 0.061 Uiso 1 1 calc R . .
H22C H 0.4336 1.0023 0.2896 0.061 Uiso 1 1 calc R . .
C23 C 0.35704(8) 0.91713(6) 0.40298(7) 0.0262(2) Uani 1 1 d . . .
H23 H 0.3354 0.8850 0.4321 0.031 Uiso 1 1 calc R . .
C24 C 0.31423(12) 0.98065(9) 0.41146(10) 0.0429(4) Uani 1 1 d . . .
H24A H 0.3272 0.9904 0.4648 0.064 Uiso 1 1 calc R . .
H24B H 0.2498 0.9780 0.3875 0.064 Uiso 1 1 calc R . .
H24C H 0.3384 1.0141 0.3875 0.064 Uiso 1 1 calc R . .
C25 C 0.45856(9) 0.92179(8) 0.43878(8) 0.0350(3) Uani 1 1 d . . .
H25A H 0.4822 0.9522 0.4107 0.052 Uiso 1 1 calc R . .
H25B H 0.4853 0.8802 0.4376 0.052 Uiso 1 1 calc R . .
H25C H 0.4727 0.9359 0.4909 0.052 Uiso 1 1 calc R . .
B1 B 0.18068(9) 0.84847(6) 0.76765(8) 0.0231(2) Uani 1 1 d . . .
F1 F 0.12089(5) 0.95510(4) 0.64826(5) 0.02978(15) Uani 1 1 d . . .
F2 F 0.22461(6) 1.01266(4) 0.58332(5) 0.03363(17) Uani 1 1 d . . .
F3 F 0.39874(6) 0.98046(5) 0.61647(5) 0.03733(19) Uani 1 1 d . . .
F4 F 0.46898(5) 0.89083(4) 0.72336(5) 0.03339(17) Uani 1 1 d . . .
F5 F 0.36628(5) 0.83135(4) 0.78961(5) 0.02907(15) Uani 1 1 d . . .
F6 F 0.07860(6) 0.82843(5) 0.61398(5) 0.03356(17) Uani 1 1 d . . .
F7 F -0.09575(7) 0.84258(6) 0.54785(6) 0.0504(3) Uani 1 1 d . . .
F8 F -0.20234(6) 0.87704(6) 0.63038(7) 0.0518(3) Uani 1 1 d . . .
F9 F -0.12910(6) 0.89406(5) 0.78126(7) 0.0433(2) Uani 1 1 d . . .
F10 F 0.04378(6) 0.88389(4) 0.84709(5) 0.03312(17) Uani 1 1 d . . .
F11 F 0.25377(7) 0.76644(4) 0.66379(5) 0.03574(18) Uani 1 1 d . . .
F12 F 0.25651(8) 0.64212(5) 0.66215(8) 0.0531(3) Uani 1 1 d . . .
F13 F 0.19525(9) 0.57319(5) 0.75807(8) 0.0599(3) Uani 1 1 d . . .
F14 F 0.12626(7) 0.63381(6) 0.85481(8) 0.0561(3) Uani 1 1 d . . .
F15 F 0.12034(6) 0.75960(5) 0.85669(6) 0.0412(2) Uani 1 1 d . . .
F16 F 0.16045(6) 0.97686(4) 0.80832(5) 0.03470(17) Uani 1 1 d . . .
F17 F 0.23177(8) 1.03358(6) 0.94080(7) 0.0539(3) Uani 1 1 d . . .
F18 F 0.33569(8) 0.96670(8) 1.06026(6) 0.0664(4) Uani 1 1 d . . .
F19 F 0.37047(9) 0.84236(8) 1.04260(6) 0.0678(4) Uani 1 1 d . . .
F20 F 0.30250(7) 0.78540(6) 0.91205(6) 0.0455(2) Uani 1 1 d . . .
C26 C 0.23667(8) 0.88714(5) 0.72058(6) 0.02121(18) Uani 1 1 d . . .
C27 C 0.20592(8) 0.93527(5) 0.66827(7) 0.02234(19) Uani 1 1 d . . .
C28 C 0.25857(8) 0.96676(6) 0.63308(7) 0.0242(2) Uani 1 1 d . . .
C29 C 0.34707(8) 0.95108(6) 0.65040(7) 0.0255(2) Uani 1 1 d . . .
C30 C 0.38193(8) 0.90532(6) 0.70387(7) 0.0244(2) Uani 1 1 d . . .
C31 C 0.32718(8) 0.87538(6) 0.73741(6) 0.02239(19) Uani 1 1 d . . .
C32 C 0.07219(8) 0.85887(6) 0.73298(7) 0.02314(19) Uani 1 1 d . . .
C33 C 0.02959(9) 0.84684(6) 0.65721(7) 0.0269(2) Uani 1 1 d . . .
C34 C -0.06061(10) 0.85303(7) 0.62158(8) 0.0335(3) Uani 1 1 d . . .
C35 C -0.11446(9) 0.87022(7) 0.66335(10) 0.0347(3) Uani 1 1 d . . .
C36 C -0.07707(9) 0.87961(6) 0.73919(9) 0.0309(3) Uani 1 1 d . . .
C37 C 0.01411(8) 0.87394(6) 0.77237(8) 0.0258(2) Uani 1 1 d . . .
C38 C 0.18974(8) 0.77089(6) 0.76286(8) 0.0265(2) Uani 1 1 d . . .
C39 C 0.22149(9) 0.73701(6) 0.71355(8) 0.0297(2) Uani 1 1 d . . .
C40 C 0.22335(11) 0.67143(7) 0.71077(10) 0.0375(3) Uani 1 1 d . . .
C41 C 0.19211(11) 0.63657(7) 0.75885(11) 0.0415(4) Uani 1 1 d . . .
C42 C 0.15754(10) 0.66738(7) 0.80762(11) 0.0399(4) Uani 1 1 d . . .
C43 C 0.15618(9) 0.73250(7) 0.80800(9) 0.0327(3) Uani 1 1 d . . .
C44 C 0.22411(8) 0.87755(7) 0.85305(7) 0.0280(2) Uani 1 1 d . . .
C45 C 0.21152(9) 0.94130(7) 0.86535(8) 0.0310(3) Uani 1 1 d . . .
C46 C 0.24804(10) 0.97213(9) 0.93312(9) 0.0398(3) Uani 1 1 d . . .
C47 C 0.30132(11) 0.93846(11) 0.99321(8) 0.0471(5) Uani 1 1 d . . .
C48 C 0.31776(11) 0.87617(11) 0.98444(8) 0.0467(4) Uani 1 1 d . . .
C49 C 0.28036(10) 0.84651(8) 0.91535(8) 0.0357(3) Uani 1 1 d . . .
C50 C -0.0201(2) 0.50335(14) 0.46388(12) 0.0500(3) Uiso 0.50 1 d PG A -1
C51 C 0.0215(2) 0.55692(12) 0.50193(15) 0.0500(3) Uiso 0.50 1 d PG A -1
H51 H 0.0224 0.5948 0.4751 0.060 Uiso 0.50 1 calc PR A -1
C52 C 0.06166(19) 0.55500(11) 0.57918(15) 0.0500(3) Uiso 0.50 1 d PG A -1
H52 H 0.0901 0.5916 0.6052 0.060 Uiso 0.50 1 calc PR A -1
C53 C 0.0603(2) 0.49951(12) 0.61838(12) 0.0500(3) Uiso 0.50 1 d PG A -1
H53 H 0.0877 0.4982 0.6712 0.060 Uiso 0.50 1 calc PR A -1
C54 C 0.0187(2) 0.44594(11) 0.58033(15) 0.0500(3) Uiso 0.50 1 d PG A -1
H54 H 0.0177 0.4080 0.6071 0.060 Uiso 0.50 1 calc PR A -1
C55 C -0.0215(2) 0.44786(12) 0.50308(15) 0.0500(3) Uiso 0.50 1 d PG A -1
H55 H -0.0499 0.4112 0.4771 0.060 Uiso 0.50 1 calc PR A -1
C56 C -0.0592(3) 0.5133(2) 0.3828(2) 0.0500(3) Uiso 0.50 1 d P A -1
H56A H -0.1148 0.5369 0.3726 0.075 Uiso 0.50 1 calc PR A -1
H56B H -0.0712 0.4722 0.3574 0.075 Uiso 0.50 1 calc PR A -1
H56C H -0.0176 0.5372 0.3642 0.075 Uiso 0.50 1 calc PR A -1

loop_
_atom_site_aniso_label
_atom_site_aniso_U_11
_atom_site_aniso_U_22
_atom_site_aniso_U_33
_atom_site_aniso_U_23
_atom_site_aniso_U_13
_atom_site_aniso_U_12
Si5 0.01700(12) 0.02236(13) 0.01899(13) -0.00003(10) 0.00498(10) -0.00362(10)
Si1 0.02104(13) 0.02787(15) 0.01806(13) 0.00178(11) 0.00420(10) -0.00061(11)
Si2 0.02974(16) 0.02781(15) 0.01969(14) -0.00358(11) 0.00709(12) 0.00223(12)
Si3 0.02915(16) 0.02535(15) 0.02389(15) -0.00426(12) 0.01239(12) -0.00563(12)
Si4 0.02615(15) 0.02917(16) 0.02053(14) 0.00326(12) 0.00696(12) -0.00462(12)
Sn1 0.01549(3) 0.02063(3) 0.01654(3) -0.00080(2) 0.00463(2) -0.00289(2)
C1 0.0176(4) 0.0250(5) 0.0170(4) -0.0019(3) 0.0042(3) -0.0023(3)
C2 0.0168(4) 0.0253(5) 0.0214(4) -0.0008(4) 0.0048(3) -0.0025(3)
C3 0.0198(4) 0.0237(5) 0.0216(4) -0.0016(4) 0.0071(4) -0.0055(3)
C4 0.0199(4) 0.0242(5) 0.0189(4) -0.0012(3) 0.0071(3) -0.0050(3)
C5 0.0361(6) 0.0310(6) 0.0312(6) 0.0048(5) 0.0089(5) 0.0064(5)
C6 0.0303(6) 0.0430(7) 0.0268(6) 0.0042(5) 0.0117(5) -0.0040(5)
C7 0.0325(6) 0.0454(8) 0.0235(6) 0.0012(5) -0.0017(5) -0.0033(6)
C8 0.0564(10) 0.0477(9) 0.0326(7) -0.0011(6) 0.0247(7) 0.0106(7)
C9 0.0467(8) 0.0355(7) 0.0318(7) -0.0092(5) 0.0047(6) -0.0101(6)
C10 0.0407(7) 0.0423(8) 0.0340(7) 0.0050(6) 0.0130(6) 0.0162(6)
C11 0.0412(7) 0.0266(6) 0.0331(6) 0.0006(5) 0.0118(5) -0.0032(5)
C12 0.0362(7) 0.0409(8) 0.0596(10) -0.0085(7) 0.0288(7) -0.0006(6)
C13 0.0639(11) 0.0372(7) 0.0256(6) -0.0082(5) 0.0143(6) -0.0138(7)
C14 0.0485(8) 0.0332(7) 0.0337(7) 0.0072(5) 0.0135(6) 0.0070(6)
C15 0.0332(7) 0.0526(9) 0.0292(6) 0.0086(6) 0.0000(5) -0.0098(6)
C16 0.0429(7) 0.0360(7) 0.0344(7) 0.0020(5) 0.0215(6) -0.0094(6)
C17 0.0225(5) 0.0275(5) 0.0250(5) 0.0016(4) 0.0073(4) 0.0010(4)
C18 0.0378(7) 0.0293(6) 0.0316(6) 0.0050(5) 0.0106(5) 0.0045(5)
C19 0.0494(8) 0.0371(7) 0.0306(6) -0.0016(5) 0.0182(6) 0.0066(6)
C20 0.0225(5) 0.0295(5) 0.0226(5) 0.0037(4) 0.0058(4) -0.0036(4)
C21 0.0390(7) 0.0314(6) 0.0371(7) 0.0073(5) 0.0081(6) 0.0049(5)
C22 0.0302(6) 0.0498(9) 0.0385(7) 0.0128(6) 0.0068(5) -0.0165(6)
C23 0.0270(5) 0.0302(5) 0.0209(5) -0.0024(4) 0.0068(4) -0.0085(4)
C24 0.0476(9) 0.0445(8) 0.0348(7) -0.0131(6) 0.0108(6) 0.0020(7)
C25 0.0297(6) 0.0433(7) 0.0259(6) -0.0004(5) 0.0002(5) -0.0118(5)
B1 0.0242(5) 0.0255(5) 0.0222(5) 0.0026(4) 0.0111(4) 0.0016(4)
F1 0.0253(3) 0.0302(4) 0.0348(4) 0.0084(3) 0.0109(3) 0.0051(3)
F2 0.0382(4) 0.0305(4) 0.0300(4) 0.0098(3) 0.0077(3) -0.0057(3)
F3 0.0326(4) 0.0468(5) 0.0353(4) 0.0059(4) 0.0146(3) -0.0151(4)
F4 0.0217(3) 0.0393(4) 0.0406(5) 0.0001(4) 0.0119(3) -0.0019(3)
F5 0.0266(3) 0.0293(4) 0.0321(4) 0.0074(3) 0.0103(3) 0.0057(3)
F6 0.0342(4) 0.0445(5) 0.0242(4) -0.0029(3) 0.0125(3) -0.0039(3)
F7 0.0383(5) 0.0725(8) 0.0321(5) 0.0048(5) -0.0008(4) -0.0089(5)
F8 0.0223(4) 0.0610(7) 0.0669(7) 0.0149(6) 0.0068(4) 0.0009(4)
F9 0.0326(4) 0.0412(5) 0.0663(7) -0.0016(5) 0.0300(5) 0.0043(4)
F10 0.0337(4) 0.0402(4) 0.0319(4) -0.0051(3) 0.0196(3) -0.0012(3)
F11 0.0480(5) 0.0291(4) 0.0380(4) -0.0054(3) 0.0250(4) -0.0034(3)
F12 0.0610(7) 0.0309(5) 0.0716(8) -0.0152(5) 0.0268(6) 0.0022(4)
F13 0.0587(7) 0.0232(4) 0.0881(9) 0.0100(5) 0.0095(6) -0.0018(4)
F14 0.0419(5) 0.0482(6) 0.0803(8) 0.0365(6) 0.0222(6) -0.0010(5)
F15 0.0385(5) 0.0481(5) 0.0462(5) 0.0180(4) 0.0263(4) 0.0058(4)
F16 0.0365(4) 0.0338(4) 0.0355(4) -0.0063(3) 0.0138(3) 0.0010(3)
F17 0.0501(6) 0.0625(7) 0.0569(7) -0.0340(6) 0.0283(5) -0.0188(5)
F18 0.0537(6) 0.1221(12) 0.0275(5) -0.0255(6) 0.0188(4) -0.0405(7)
F19 0.0507(7) 0.1170(12) 0.0268(5) 0.0220(6) -0.0004(4) -0.0127(7)
F20 0.0374(5) 0.0575(6) 0.0384(5) 0.0197(4) 0.0075(4) 0.0074(4)
C26 0.0232(4) 0.0214(4) 0.0211(4) -0.0006(3) 0.0100(4) 0.0005(4)
C27 0.0236(5) 0.0218(4) 0.0227(5) -0.0001(4) 0.0088(4) -0.0002(4)
C28 0.0288(5) 0.0227(5) 0.0211(5) 0.0003(4) 0.0079(4) -0.0047(4)
C29 0.0269(5) 0.0283(5) 0.0235(5) -0.0024(4) 0.0108(4) -0.0095(4)
C30 0.0219(5) 0.0271(5) 0.0258(5) -0.0041(4) 0.0099(4) -0.0036(4)
C31 0.0236(5) 0.0225(5) 0.0222(5) -0.0003(4) 0.0088(4) 0.0006(4)
C32 0.0231(5) 0.0239(5) 0.0246(5) 0.0026(4) 0.0107(4) 0.0007(4)
C33 0.0263(5) 0.0297(5) 0.0260(5) 0.0026(4) 0.0100(4) -0.0023(4)
C34 0.0285(6) 0.0369(7) 0.0313(6) 0.0069(5) 0.0043(5) -0.0048(5)
C35 0.0222(5) 0.0320(6) 0.0480(8) 0.0103(6) 0.0084(5) -0.0009(5)
C36 0.0261(5) 0.0243(5) 0.0471(8) 0.0043(5) 0.0185(5) 0.0018(4)
C37 0.0263(5) 0.0235(5) 0.0316(6) 0.0011(4) 0.0147(4) 0.0002(4)
C38 0.0252(5) 0.0249(5) 0.0311(6) 0.0061(4) 0.0114(4) 0.0016(4)
C39 0.0300(6) 0.0238(5) 0.0370(7) 0.0012(5) 0.0129(5) -0.0003(4)
C40 0.0350(7) 0.0243(6) 0.0519(9) -0.0029(6) 0.0118(6) 0.0008(5)
C41 0.0325(7) 0.0219(6) 0.0628(10) 0.0079(6) 0.0051(7) -0.0006(5)
C42 0.0279(6) 0.0331(7) 0.0569(10) 0.0211(6) 0.0109(6) -0.0006(5)
C43 0.0260(5) 0.0330(6) 0.0409(7) 0.0136(5) 0.0131(5) 0.0031(5)
C44 0.0244(5) 0.0400(7) 0.0223(5) 0.0020(4) 0.0112(4) -0.0006(5)
C45 0.0272(5) 0.0433(7) 0.0262(5) -0.0066(5) 0.0139(5) -0.0056(5)
C46 0.0333(6) 0.0586(10) 0.0343(7) -0.0179(7) 0.0203(6) -0.0158(6)
C47 0.0350(7) 0.0869(14) 0.0239(6) -0.0139(7) 0.0155(5) -0.0242(8)
C48 0.0312(7) 0.0870(14) 0.0216(6) 0.0093(7) 0.0078(5) -0.0116(8)
C49 0.0282(6) 0.0553(9) 0.0245(6) 0.0086(6) 0.0096(5) -0.0020(6)

loop_
_atom_type_symbol
_atom_type_description
_atom_type_scat_dispersion_real
_atom_type_scat_dispersion_imag
_atom_type_scat_source
C C 0.0033 0.0016 'International Tables Vol C Tables 4.2.6.8 and 6.1.1.4'
H H 0.0000 0.0000 'International Tables Vol C Tables 4.2.6.8 and 6.1.1.4'
B B 0.0013 0.0007 'International Tables Vol C Tables 4.2.6.8 and 6.1.1.4'
F F 0.0171 0.0103 'International Tables Vol C Tables 4.2.6.8 and 6.1.1.4'
Si Si 0.0817 0.0704 'International Tables Vol C Tables 4.2.6.8 and 6.1.1.4'
Sn Sn -0.6537 1.4246 'International Tables Vol C Tables 4.2.6.8 and 6.1.1.4'

loop_
_geom_angle_atom_site_label_1
_geom_angle_atom_site_label_2
_geom_angle_atom_site_label_3
_geom_angle
C20 Si5 C17 110.01(6)
C20 Si5 C23 116.80(6)
C17 Si5 C23 110.24(6)
C20 Si5 Sn1 105.27(4)
C17 Si5 Sn1 106.95(4)
C23 Si5 Sn1 106.98(4)
C5 Si1 C7 105.31(7)
C5 Si1 C6 107.07(7)
C7 Si1 C6 110.09(7)
C5 Si1 C1 113.49(6)
C7 Si1 C1 108.42(6)
C6 Si1 C1 112.22(6)
C8 Si2 C9 108.25(8)
C8 Si2 C10 105.62(8)
C9 Si2 C10 107.69(8)
C8 Si2 C1 115.37(7)
C9 Si2 C1 109.21(7)
C10 Si2 C1 110.41(6)
C12 Si3 C13 110.08(9)
C12 Si3 C11 106.88(8)
C13 Si3 C11 104.43(7)
C12 Si3 C4 109.97(6)
C13 Si3 C4 113.84(7)
C11 Si3 C4 111.32(6)
C16 Si4 C14 105.74(8)
C16 Si4 C15 111.47(8)
C14 Si4 C15 104.00(9)
C16 Si4 C4 108.27(6)
C14 Si4 C4 114.42(6)
C15 Si4 C4 112.75(6)
C4 Sn1 C1 91.81(4)
C4 Sn1 Si5 133.42(3)
C1 Sn1 Si5 134.74(3)
C2 C1 Si1 110.89(8)
C2 C1 Si2 110.13(8)
Si1 C1 Si2 110.60(6)
C2 C1 Sn1 99.30(7)
Si1 C1 Sn1 119.75(6)
Si2 C1 Sn1 105.46(5)
C3 C2 C1 113.48(9)
C2 C3 C4 113.39(9)
C3 C4 Si4 111.46(7)
C3 C4 Si3 109.69(8)
Si4 C4 Si3 110.45(6)
C3 C4 Sn1 100.16(7)
Si4 C4 Sn1 120.10(6)
Si3 C4 Sn1 104.21(5)
C19 C17 C18 111.82(12)
C19 C17 Si5 114.72(9)
C18 C17 Si5 113.88(9)
C21 C20 C22 110.18(13)
C21 C20 Si5 116.22(9)
C22 C20 Si5 110.40(9)
C24 C23 C25 109.53(12)
C24 C23 Si5 114.46(10)
C25 C23 Si5 110.54(9)
C32 B1 C38 102.05(10)
C32 B1 C44 113.30(10)
C38 B1 C44 113.95(10)
C32 B1 C26 113.09(10)
C38 B1 C26 113.00(10)
C44 B1 C26 101.93(10)
C31 C26 C27 113.36(10)
C31 C26 B1 118.71(10)
C27 C26 B1 127.73(10)
F1 C27 C28 114.70(10)
F1 C27 C26 121.36(10)
C28 C27 C26 123.94(11)
F2 C28 C29 119.63(11)
F2 C28 C27 120.77(11)
C29 C28 C27 119.59(11)
F3 C29 C28 120.49(12)
F3 C29 C30 120.53(12)
C28 C29 C30 118.98(11)
F4 C30 C31 120.77(11)
F4 C30 C29 119.84(11)
C31 C30 C29 119.38(11)
F5 C31 C30 115.95(10)
F5 C31 C26 119.40(10)
C30 C31 C26 124.65(11)
C37 C32 C33 113.47(11)
C37 C32 B1 127.20(11)
C33 C32 B1 119.12(10)
F6 C33 C34 116.23(12)
F6 C33 C32 118.94(11)
C34 C33 C32 124.83(13)
F7 C34 C35 120.22(13)
F7 C34 C33 120.95(14)
C35 C34 C33 118.84(14)
F8 C35 C36 120.49(14)
F8 C35 C34 120.35(15)
C36 C35 C34 119.16(13)
F9 C36 C35 119.92(13)
F9 C36 C37 120.09(14)
C35 C36 C37 119.99(13)
F10 C37 C36 115.13(11)
F10 C37 C32 121.29(11)
C36 C37 C32 123.58(13)
C39 C38 C43 113.30(12)
C39 C38 B1 127.29(11)
C43 C38 B1 119.19(12)
F11 C39 C38 121.49(12)
F11 C39 C40 114.60(13)
C38 C39 C40 123.90(14)
F12 C40 C41 120.09(14)
F12 C40 C39 120.29(15)
C41 C40 C39 119.61(16)
F13 C41 C42 120.36(16)
F13 C41 C40 120.39(18)
C42 C41 C40 119.25(14)
F14 C42 C41 119.89(15)
F14 C42 C43 120.90(17)
C41 C42 C43 119.21(14)
F15 C43 C42 116.03(13)
F15 C43 C38 119.32(13)
C42 C43 C38 124.65(15)
C49 C44 C45 113.85(13)
C49 C44 B1 126.95(13)
C45 C44 B1 118.94(11)
F16 C45 C46 116.08(14)
F16 C45 C44 119.28(12)
C46 C45 C44 124.64(15)
F17 C46 C47 120.14(15)
F17 C46 C45 121.10(17)
C47 C46 C45 118.76(17)
F18 C47 C48 120.43(18)
F18 C47 C46 120.1(2)
C48 C47 C46 119.49(14)
F19 C48 C47 120.42(17)
F19 C48 C49 119.2(2)
C47 C48 C49 120.41(16)
F20 C49 C44 121.42(14)
F20 C49 C48 115.76(15)
C44 C49 C48 122.82(17)
C51 C50 C55 120.0
C51 C50 C56 113.2(2)
C55 C50 C56 126.8(2)
C50 C51 C52 120.0
C51 C52 C53 120.0
C54 C53 C52 120.0
C53 C54 C55 120.0
C54 C55 C50 120.0

loop_
_geom_bond_atom_site_label_1
_geom_bond_atom_site_label_2
_geom_bond_distance
Si5 C20 1.8803(12)
Si5 C17 1.8837(13)
Si5 C23 1.8962(12)
Si5 Sn1 2.6788(3)
Si1 C5 1.8685(15)
Si1 C7 1.8717(14)
Si1 C6 1.8759(14)
Si1 C1 1.9087(12)
Si2 C8 1.8672(16)
Si2 C9 1.8675(16)
Si2 C10 1.8757(15)
Si2 C1 1.9255(12)
Si3 C12 1.8605(16)
Si3 C13 1.8672(16)
Si3 C11 1.8856(15)
Si3 C4 1.9300(12)
Si4 C16 1.8662(14)
Si4 C14 1.8712(17)
Si4 C15 1.8727(15)
Si4 C4 1.9140(12)
Sn1 C4 2.1568(11)
Sn1 C1 2.1652(10)
C1 C2 1.5698(16)
C2 C3 1.5406(16)
C3 C4 1.5705(15)
C17 C19 1.5305(19)
C17 C18 1.5316(19)
C20 C21 1.530(2)
C20 C22 1.5339(18)
C23 C24 1.537(2)
C23 C25 1.5398(19)
B1 C32 1.6510(18)
B1 C38 1.6521(19)
B1 C44 1.6529(19)
B1 C26 1.6556(17)
F1 C27 1.3479(14)
F2 C28 1.3375(14)
F3 C29 1.3409(14)
F4 C30 1.3474(14)
F5 C31 1.3527(14)
F6 C33 1.3487(15)
F7 C34 1.3389(18)
F8 C35 1.3423(16)
F9 C36 1.3476(16)
F10 C37 1.3496(16)
F11 C39 1.3528(16)
F12 C40 1.342(2)
F13 C41 1.3418(18)
F14 C42 1.3483(18)
F15 C43 1.3496(18)
F16 C45 1.3497(18)
F17 C46 1.342(2)
F18 C47 1.3450(18)
F19 C48 1.352(2)
F20 C49 1.346(2)
C26 C31 1.3918(16)
C26 C27 1.3922(16)
C27 C28 1.3894(16)
C28 C29 1.3779(18)
C29 C30 1.3791(18)
C30 C31 1.3790(16)
C32 C37 1.3906(16)
C32 C33 1.3935(18)
C33 C34 1.3809(19)
C34 C35 1.381(2)
C35 C36 1.375(2)
C36 C37 1.3874(19)
C38 C39 1.3872(19)
C38 C43 1.3966(18)
C39 C40 1.3888(19)
C40 C41 1.375(3)
C41 C42 1.373(3)
C42 C43 1.378(2)
C44 C49 1.392(2)
C44 C45 1.393(2)
C45 C46 1.385(2)
C46 C47 1.376(3)
C47 C48 1.363(3)
C48 C49 1.395(2)
C50 C51 1.3900
C50 C55 1.3900
C50 C56 1.468(4)
C51 C52 1.3900
C52 C53 1.3900
C53 C54 1.3900
C54 C55 1.3900

loop_
_geom_torsion_atom_site_label_1
_geom_torsion_atom_site_label_2
_geom_torsion_atom_site_label_3
_geom_torsion_atom_site_label_4
_geom_torsion
C20 Si5 Sn1 C4 -145.83(6)
C17 Si5 Sn1 C4 97.17(6)
C23 Si5 Sn1 C4 -20.94(6)
C20 Si5 Sn1 C1 31.71(6)
C17 Si5 Sn1 C1 -85.29(6)
C23 Si5 Sn1 C1 156.61(6)
C5 Si1 C1 C2 51.85(10)
C7 Si1 C1 C2 -64.78(10)
C6 Si1 C1 C2 173.40(8)
C5 Si1 C1 Si2 174.32(6)
C7 Si1 C1 Si2 57.69(8)
C6 Si1 C1 Si2 -64.13(8)
C5 Si1 C1 Sn1 -62.81(8)
C7 Si1 C1 Sn1 -179.44(7)
C6 Si1 C1 Sn1 58.75(8)
C8 Si2 C1 C2 153.23(9)
C9 Si2 C1 C2 31.08(10)
C10 Si2 C1 C2 -87.14(9)
C8 Si2 C1 Si1 30.32(9)
C9 Si2 C1 Si1 -91.83(8)
C10 Si2 C1 Si1 149.95(7)
C8 Si2 C1 Sn1 -100.51(8)
C9 Si2 C1 Sn1 137.34(7)
C10 Si2 C1 Sn1 19.11(8)
C4 Sn1 C1 C2 14.32(7)
Si5 Sn1 C1 C2 -163.90(5)
C4 Sn1 C1 Si1 134.96(6)
Si5 Sn1 C1 Si1 -43.26(8)
C4 Sn1 C1 Si2 -99.70(5)
Si5 Sn1 C1 Si2 82.08(6)
Si1 C1 C2 C3 -166.30(8)
Si2 C1 C2 C3 70.96(10)
Sn1 C1 C2 C3 -39.38(10)
C1 C2 C3 C4 56.41(13)
C2 C3 C4 Si4 -164.72(8)
C2 C3 C4 Si3 72.64(10)
C2 C3 C4 Sn1 -36.56(10)
C16 Si4 C4 C3 -68.85(9)
C14 Si4 C4 C3 48.77(10)
C15 Si4 C4 C3 167.35(9)
C16 Si4 C4 Si3 53.35(8)
C14 Si4 C4 Si3 170.97(7)
C15 Si4 C4 Si3 -70.45(9)
C16 Si4 C4 Sn1 174.61(7)
C14 Si4 C4 Sn1 -67.78(9)
C15 Si4 C4 Sn1 50.80(9)
C12 Si3 C4 C3 32.71(10)
C13 Si3 C4 C3 156.75(8)
C11 Si3 C4 C3 -85.55(9)
C12 Si3 C4 Si4 -90.53(8)
C13 Si3 C4 Si4 33.52(9)
C11 Si3 C4 Si4 151.21(6)
C12 Si3 C4 Sn1 139.19(8)
C13 Si3 C4 Sn1 -96.76(7)
C11 Si3 C4 Sn1 20.94(7)
C1 Sn1 C4 C3 10.90(7)
Si5 Sn1 C4 C3 -170.84(5)
C1 Sn1 C4 Si4 133.14(6)
Si5 Sn1 C4 Si4 -48.61(8)
C1 Sn1 C4 Si3 -102.58(5)
Si5 Sn1 C4 Si3 75.68(6)
C20 Si5 C17 C19 -42.45(12)
C23 Si5 C17 C19 -172.66(10)
Sn1 Si5 C17 C19 71.38(11)
C20 Si5 C17 C18 -173.09(9)
C23 Si5 C17 C18 56.70(11)
Sn1 Si5 C17 C18 -59.26(10)
C17 Si5 C20 C21 168.88(10)
C23 Si5 C20 C21 -64.51(12)
Sn1 Si5 C20 C21 53.98(11)
C17 Si5 C20 C22 -64.71(12)
C23 Si5 C20 C22 61.90(12)
Sn1 Si5 C20 C22 -179.61(10)
C20 Si5 C23 C24 42.06(12)
C17 Si5 C23 C24 168.55(11)
Sn1 Si5 C23 C24 -75.51(11)
C20 Si5 C23 C25 -82.19(11)
C17 Si5 C23 C25 44.31(11)
Sn1 Si5 C23 C25 160.24(9)
C32 B1 C26 C31 -171.09(10)
C38 B1 C26 C31 -55.78(15)
C44 B1 C26 C31 66.94(13)
C32 B1 C26 C27 14.45(17)
C38 B1 C26 C27 129.76(12)
C44 B1 C26 C27 -107.52(13)
C31 C26 C27 F1 -176.59(10)
B1 C26 C27 F1 -1.88(18)
C31 C26 C27 C28 3.02(17)
B1 C26 C27 C28 177.72(11)
F1 C27 C28 F2 -0.33(17)
C26 C27 C28 F2 -179.96(11)
F1 C27 C28 C29 178.81(11)
C26 C27 C28 C29 -0.82(19)
F2 C28 C29 F3 -1.56(18)
C27 C28 C29 F3 179.29(11)
F2 C28 C29 C30 177.59(11)
C27 C28 C29 C30 -1.57(18)
F3 C29 C30 F4 1.35(18)
C28 C29 C30 F4 -177.80(11)
F3 C29 C30 C31 -179.38(11)
C28 C29 C30 C31 1.47(18)
F4 C30 C31 F5 -0.34(17)
C29 C30 C31 F5 -179.61(11)
F4 C30 C31 C26 -179.71(11)
C29 C30 C31 C26 1.02(19)
C27 C26 C31 F5 177.51(10)
B1 C26 C31 F5 2.28(16)
C27 C26 C31 C30 -3.14(17)
B1 C26 C31 C30 -178.37(11)
C38 B1 C32 C37 105.97(13)
C44 B1 C32 C37 -16.97(17)
C26 B1 C32 C37 -132.33(12)
C38 B1 C32 C33 -68.28(13)
C44 B1 C32 C33 168.78(11)
C26 B1 C32 C33 53.42(15)
C37 C32 C33 F6 -176.53(11)
B1 C32 C33 F6 -1.52(17)
C37 C32 C33 C34 4.28(19)
B1 C32 C33 C34 179.29(12)
F6 C33 C34 F7 -1.6(2)
C32 C33 C34 F7 177.66(13)
F6 C33 C34 C35 178.41(12)
C32 C33 C34 C35 -2.4(2)
F7 C34 C35 F8 -0.5(2)
C33 C34 C35 F8 179.58(13)
F7 C34 C35 C36 178.87(13)
C33 C34 C35 C36 -1.1(2)
F8 C35 C36 F9 1.8(2)
C34 C35 C36 F9 -177.49(13)
F8 C35 C36 C37 -178.44(13)
C34 C35 C36 C37 2.2(2)
F9 C36 C37 F10 -0.04(18)
C35 C36 C37 F10 -179.76(12)
F9 C36 C37 C32 179.66(12)
C35 C36 C37 C32 -0.1(2)
C33 C32 C37 F10 176.67(11)
B1 C32 C37 F10 2.14(19)
C33 C32 C37 C36 -3.02(18)
B1 C32 C37 C36 -177.54(12)
C32 B1 C38 C39 107.41(14)
C44 B1 C38 C39 -130.09(14)
C26 B1 C38 C39 -14.35(19)
C32 B1 C38 C43 -66.89(14)
C44 B1 C38 C43 55.61(16)
C26 B1 C38 C43 171.35(12)
C43 C38 C39 F11 177.79(13)
B1 C38 C39 F11 3.2(2)
C43 C38 C39 C40 -2.4(2)
B1 C38 C39 C40 -176.98(14)
F11 C39 C40 F12 0.9(2)
C38 C39 C40 F12 -178.92(14)
F11 C39 C40 C41 -179.97(14)
C38 C39 C40 C41 0.2(2)
F12 C40 C41 F13 0.6(2)
C39 C40 C41 F13 -178.50(15)
F12 C40 C41 C42 -179.29(15)
C39 C40 C41 C42 1.6(2)
F13 C41 C42 F14 -0.2(2)
C40 C41 C42 F14 179.67(15)
F13 C41 C42 C43 179.13(15)
C40 C41 C42 C43 -1.0(2)
F14 C42 C43 F15 -1.4(2)
C41 C42 C43 F15 179.25(14)
F14 C42 C43 C38 177.83(14)
C41 C42 C43 C38 -1.5(2)
C39 C38 C43 F15 -177.71(13)
B1 C38 C43 F15 -2.65(19)
C39 C38 C43 C42 3.1(2)
B1 C38 C43 C42 178.15(14)
C32 B1 C44 C49 129.58(13)
C38 B1 C44 C49 13.48(18)
C26 B1 C44 C49 -108.59(14)
C32 B1 C44 C45 -56.69(15)
C38 B1 C44 C45 -172.79(11)
C26 B1 C44 C45 65.14(13)
C49 C44 C45 F16 177.97(11)
B1 C44 C45 F16 3.44(17)
C49 C44 C45 C46 -2.05(19)
B1 C44 C45 C46 -176.57(12)
F16 C45 C46 F17 0.92(19)
C44 C45 C46 F17 -179.06(12)
F16 C45 C46 C47 -179.48(12)
C44 C45 C46 C47 0.5(2)
F17 C46 C47 F18 1.5(2)
C45 C46 C47 F18 -178.15(13)
F17 C46 C47 C48 -179.56(13)
C45 C46 C47 C48 0.8(2)
F18 C47 C48 F19 -1.5(2)
C46 C47 C48 F19 179.49(14)
F18 C47 C48 C49 178.45(13)
C46 C47 C48 C49 -0.5(2)
C45 C44 C49 F20 -177.19(12)
B1 C44 C49 F20 -3.2(2)
C45 C44 C49 C48 2.3(2)
B1 C44 C49 C48 176.34(13)
F19 C48 C49 F20 -1.6(2)
C47 C48 C49 F20 178.38(13)
F19 C48 C49 C44 178.80(14)
C47 C48 C49 C44 -1.2(2)
C55 C50 C51 C52 0.0
C56 C50 C51 C52 180.0(4)
C50 C51 C52 C53 0.0
C51 C52 C53 C54 0.0
C52 C53 C54 C55 0.0
C53 C54 C55 C50 0.0
C51 C50 C55 C54 0.0
C56 C50 C55 C54 -180.0(5)
